data_4349570
loop_
_publ_author_name
'Zhu, Yuan-Yuan'
'Li, Hong-Qing'
'Ding, Zhong-Yu'
'L\"u, Xiao-Jin'
'Zhao, Liang'
'Meng, Yin-Shan'
'Liu, Tao'
'Gao, Song'

_publ_section_title
;
 Spin transitions in a series of [Fe(pybox)2]2+ complexes modulated by
 ligand structures, counter anions, and solvents
;
_journal_issue 12
_journal_name_full 'Inorganic Chemistry Frontiers'
_journal_page_first 1624
_journal_paper_doi 10.1039/C6QI00417B
_journal_volume 3
_journal_year 2016
_chemical_compound_source no
_chemical_formula_moiety 'C22 H22 Fe N6 O4, 2(Cl O4)'
_chemical_formula_sum 'C22 H22 Cl2 Fe N6 O12'
_chemical_formula_weight 689.20
_chemical_name_common 5
_chemical_name_systematic 5
_space_group_crystal_system monoclinic
_space_group_IT_number 14
_space_group_name_Hall '-P 2yn'
_space_group_name_H-M_alt 'P 1 21/n 1'
_atom_sites_solution_hydrogens geom
_atom_sites_solution_primary direct
_audit_creation_date 2015-07-11
_audit_creation_method
;
Olex2 1.2
(compiled 2015.01.26 svn.r3150 for OlexSys, GUI svn.r4998)
;
_audit_update_record
;
2016-03-16 deposited with the CCDC.
2016-10-28 downloaded from the CCDC.
;
_cell_angle_alpha 90
_cell_angle_beta 103.31(3)
_cell_angle_gamma 90
_cell_formula_units_Z 4
_cell_length_a 15.386(3)
_cell_length_b 10.700(2)
_cell_length_c 16.934(3)
_cell_measurement_reflns_used 8809
_cell_measurement_temperature 173.1500
_cell_measurement_theta_max 27.4849
_cell_measurement_theta_min 1.2356
_cell_volume 2713.0(9)
_computing_cell_refinement 'CrystalClear (Rigaku Inc., 2007)'
_computing_data_collection 'CrystalClear (Rigaku Inc., 2007)'
_computing_data_reduction 'CrystalClear (Rigaku Inc., 2007)'
_computing_molecular_graphics 'Olex2 (Dolomanov et al., 2009)'
_computing_publication_material 'Olex2 (Dolomanov et al., 2009)'
_computing_structure_refinement 'XL (Sheldrick, 2008)'
_computing_structure_solution
;
????
;
_diffrn_ambient_temperature 173.1500
_diffrn_detector_area_resol_mean 28.5714
_diffrn_measured_fraction_theta_full 0.998
_diffrn_measured_fraction_theta_max 0.997
_diffrn_measurement_details
;
scan:
	Number of images: 360
	           Slice: -110.0000 - 70.0000
	     Image width: 0.5000
	        Exp time: 3.0000
	   Rotation axis: Omega
	           Omega: 0.0000
	             Chi: 45.0000
	             Phi: 270.0000
	             XTD: 39.9087
	          2theta: -20.0080
scan:
	Number of images: 180
	           Slice: -110.0000 - -20.0000
	     Image width: 0.5000
	        Exp time: 3.0000
	   Rotation axis: Omega
	           Omega: 0.0000
	             Chi: 45.0000
	             Phi: 0.0000
	             XTD: 39.9087
	          2theta: -20.0080
;
_diffrn_measurement_device
;
Saturn724+ (2x2 bin mode)
;
_diffrn_measurement_device_details
;
AFC10: Fixed Chi 2 circle
;
_diffrn_measurement_device_type 'Bruker P4'
_diffrn_measurement_method dtprofit.ref
_diffrn_orient_matrix_type d*Trek
_diffrn_orient_matrix_UB_11 -0.0619
_diffrn_orient_matrix_UB_12 -0.0041
_diffrn_orient_matrix_UB_13 -0.0249
_diffrn_orient_matrix_UB_21 -0.0328
_diffrn_orient_matrix_UB_22 -0.0211
_diffrn_orient_matrix_UB_23 0.0850
_diffrn_orient_matrix_UB_31 -0.0212
_diffrn_orient_matrix_UB_32 0.0566
_diffrn_orient_matrix_UB_33 0.0059
_diffrn_radiation_detector CCD
_diffrn_radiation_monochromator Confocal
_diffrn_radiation_type MoK\a
_diffrn_radiation_wavelength 0.71073
_diffrn_reflns_av_R_equivalents 0.0597
_diffrn_reflns_av_unetI/netI 0.0654
_diffrn_reflns_Laue_measured_fraction_full 0.998
_diffrn_reflns_Laue_measured_fraction_max 0.997
_diffrn_reflns_limit_h_max 19
_diffrn_reflns_limit_h_min -18
_diffrn_reflns_limit_k_max 11
_diffrn_reflns_limit_k_min -13
_diffrn_reflns_limit_l_max 20
_diffrn_reflns_limit_l_min -21
_diffrn_reflns_number 17804
_diffrn_reflns_point_group_measured_fraction_full 0.998
_diffrn_reflns_point_group_measured_fraction_max 0.997
_diffrn_reflns_theta_full 25.242
_diffrn_reflns_theta_max 27.487
_diffrn_reflns_theta_min 1.613
_diffrn_source 'Rotating Anode'
_diffrn_source_current 24.0000
_diffrn_source_power 1.2000
_diffrn_source_voltage 50.0000
_exptl_absorpt_coefficient_mu 0.829
_exptl_absorpt_correction_T_max 1.0000
_exptl_absorpt_correction_T_min 0.5755
_exptl_absorpt_correction_type multi-scan
_exptl_crystal_colour 'dark red'
_exptl_crystal_colour_primary 'dark red'
_exptl_crystal_density_diffrn 1.687
_exptl_crystal_description block
_exptl_crystal_F_000 1408
_exptl_crystal_recrystallization_method 'Re-crystallisation from solvent'
_exptl_crystal_size_max 0.325
_exptl_crystal_size_mid 0.225
_exptl_crystal_size_min 0.175
_refine_diff_density_max 0.401
_refine_diff_density_min -0.415
_refine_diff_density_rms 0.080
_refine_ls_extinction_method none
_refine_ls_goodness_of_fit_ref 1.115
_refine_ls_hydrogen_treatment constr
_refine_ls_matrix_type full
_refine_ls_number_parameters 425
_refine_ls_number_reflns 6190
_refine_ls_number_restraints 67
_refine_ls_restrained_S_all 1.119
_refine_ls_R_factor_all 0.0697
_refine_ls_R_factor_gt 0.0585
_refine_ls_shift/su_max 0.001
_refine_ls_shift/su_mean 0.000
_refine_ls_structure_factor_coef Fsqd
_refine_ls_weighting_details 'w=1/[\s^2^(Fo^2^)+(0.0332P)^2^+2.7994P] where P=(Fo^2^+2Fc^2^)/3'
_refine_ls_weighting_scheme calc
_refine_ls_wR_factor_gt 0.1173
_refine_ls_wR_factor_ref 0.1227
_reflns_Friedel_coverage 0.000
_reflns_number_gt 5410
_reflns_number_total 6190
_reflns_threshold_expression 'I > 2\s(I)'
_cod_data_source_file c6qi00417b2.cif
_cod_data_source_block 5
_cod_original_cell_volume 2713.2(10)
_cod_database_code 4349570
_shelx_space_group_comment
;
The symmetry employed for this shelxl refinement is uniquely defined
by the following loop, which should always be used as a source of
symmetry information in preference to the above space-group names.
They are only intended as comments.
;
_diffrn_number_total 6525
_olex2_refinement_description
;
1. Fixed Uiso
 At 1.2 times of:
  All C(H) groups, All C(H,H) groups
2. Restrained distances
 O9B-O10B = O9B-O11B = O9B-O12B = O10B-O11B = O10B-O12B = O11B-O12B
 2.35 with sigma of 0.02
 O9A-O10A = O9A-O11A = O9A-O12A = O10A-O11A = O10A-O12A = O11A-O12A
 2.35 with sigma of 0.02
 Cl2-O9A = Cl2-O10A = Cl2-O11A = Cl2-O12A = Cl2-O9B = Cl2-O10B = Cl2-O11B
 1.44 with sigma of 0.01
3. Uiso/Uaniso restraints and constraints
Uanis(O9B) \\sim Ueq, Uanis(O10B) \\sim Ueq, Uanis(O11B) \\sim Ueq, Uanis(O12B)
\\sim Ueq: with sigma of 0.01 and sigma for terminal atoms of 0.02
Uanis(O9A) \\sim Ueq, Uanis(O10A) \\sim Ueq, Uanis(O11A) \\sim Ueq, Uanis(O12A)
\\sim Ueq: with sigma of 0.01 and sigma for terminal atoms of 0.02
4. Others
 Sof(O9B)=Sof(O10B)=Sof(O11B)=Sof(O12B)=1-FVAR(1)
 Sof(O9A)=Sof(O10A)=Sof(O11A)=Sof(O12A)=FVAR(1)
5.a Secondary CH2 refined with riding coordinates:
 C1(H1A,H1B), C2(H2A,H2B), C10(H10A,H10B), C11(H11A,H11B), C12(H12A,H12B),
 C13(H13A,H13B), C21(H21A,H21B), C22(H22A,H22B)
5.b Aromatic/amide H refined with riding coordinates:
 C5(H5), C6(H6), C7(H7), C16(H16), C17(H17), C18(H18)
;
_shelx_shelxl_version_number 2014/7
_olex2_submission_special_instructions 'No special instructions were received'
_solvent_exptl_crystal_recrystallization_method acetonitrile/ether

loop_
_space_group_symop_operation_xyz
'x, y, z'
'-x+1/2, y+1/2, -z+1/2'
'-x, -y, -z'
'x-1/2, -y-1/2, z-1/2'

loop_
_atom_site_label
_atom_site_type_symbol
_atom_site_fract_x
_atom_site_fract_y
_atom_site_fract_z
_atom_site_U_iso_or_equiv
_atom_site_adp_type
_atom_site_occupancy
_atom_site_site_symmetry_order
_atom_site_calc_flag
_atom_site_refinement_flags_posn
_atom_site_refinement_flags_adp
_atom_site_refinement_flags_occupancy
_atom_site_disorder_assembly
_atom_site_disorder_group
Fe1 Fe 0.51014(3) 0.59944(4) 0.25014(3) 0.02009(12) Uani 1 1 d . . . . .
Cl1 Cl 0.64672(5) 0.23586(7) 0.08234(5) 0.02743(18) Uani 1 1 d . . . . .
Cl2 Cl 0.35177(6) 0.94944(7) 0.40678(5) 0.0339(2) Uani 1 1 d D . . . .
C1 C 0.5914(2) 0.7710(3) 0.4078(2) 0.0324(7) Uani 1 1 d . . . . .
H1A H 0.5393 0.8265 0.4051 0.039 Uiso 1 1 calc R . . . .
H1B H 0.6370 0.8162 0.3861 0.039 Uiso 1 1 calc R . . . .
C2 C 0.6295(2) 0.7268(3) 0.4943(2) 0.0359(8) Uani 1 1 d . . . . .
H2A H 0.6935 0.7489 0.5121 0.043 Uiso 1 1 calc R . . . .
H2B H 0.5968 0.7650 0.5322 0.043 Uiso 1 1 calc R . . . .
C3 C 0.58205(19) 0.5643(3) 0.41398(19) 0.0257(6) Uani 1 1 d . . . . .
C4 C 0.56038(19) 0.4374(3) 0.38421(19) 0.0243(6) Uani 1 1 d . . . . .
C5 C 0.5719(2) 0.3250(3) 0.4252(2) 0.0297(7) Uani 1 1 d . . . . .
H5 H 0.5995 0.3220 0.4814 0.036 Uiso 1 1 calc R . . . .
C6 C 0.5424(2) 0.2163(3) 0.3826(2) 0.0292(7) Uani 1 1 d . . . . .
H6 H 0.5495 0.1380 0.4097 0.035 Uiso 1 1 calc R . . . .
C7 C 0.50255(19) 0.2219(3) 0.3004(2) 0.0256(6) Uani 1 1 d . . . . .
H7 H 0.4818 0.1481 0.2708 0.031 Uiso 1 1 calc R . . . .
C8 C 0.49370(18) 0.3368(3) 0.26262(18) 0.0208(6) Uani 1 1 d . . . . .
C9 C 0.45510(18) 0.3711(3) 0.17914(18) 0.0208(6) Uani 1 1 d . . . . .
C10 C 0.3841(2) 0.3641(3) 0.04803(19) 0.0311(7) Uani 1 1 d . . . . .
H10A H 0.3185 0.3584 0.0279 0.037 Uiso 1 1 calc R . . . .
H10B H 0.4132 0.3346 0.0050 0.037 Uiso 1 1 calc R . . . .
C11 C 0.4127(2) 0.4992(3) 0.07348(19) 0.0276(7) Uani 1 1 d . . . . .
H11A H 0.4536 0.5324 0.0412 0.033 Uiso 1 1 calc R . . . .
H11B H 0.3601 0.5549 0.0667 0.033 Uiso 1 1 calc R . . . .
C12 C 0.31796(19) 0.5961(3) 0.2949(2) 0.0282(7) Uani 1 1 d . . . . .
H12A H 0.3367 0.5937 0.3549 0.034 Uiso 1 1 calc R . . . .
H12B H 0.3009 0.5109 0.2743 0.034 Uiso 1 1 calc R . . . .
C13 C 0.2411(2) 0.6887(3) 0.2663(2) 0.0338(8) Uani 1 1 d . . . . .
H13A H 0.1894 0.6468 0.2305 0.041 Uiso 1 1 calc R . . . .
H13B H 0.2217 0.7251 0.3133 0.041 Uiso 1 1 calc R . . . .
C14 C 0.36066(19) 0.7496(3) 0.22334(19) 0.0260(6) Uani 1 1 d . . . . .
C15 C 0.4211(2) 0.8200(3) 0.1846(2) 0.0272(7) Uani 1 1 d . . . . .
C16 C 0.4101(2) 0.9340(3) 0.1453(2) 0.0363(8) Uani 1 1 d . . . . .
H16 H 0.3556 0.9790 0.1384 0.044 Uiso 1 1 calc R . . . .
C17 C 0.4804(2) 0.9809(3) 0.1161(2) 0.0374(8) Uani 1 1 d . . . . .
H17 H 0.4747 1.0598 0.0897 0.045 Uiso 1 1 calc R . . . .
C18 C 0.5593(2) 0.9136(3) 0.1252(2) 0.0347(8) Uani 1 1 d . . . . .
H18 H 0.6077 0.9453 0.1051 0.042 Uiso 1 1 calc R . . . .
C19 C 0.5657(2) 0.7994(3) 0.16430(19) 0.0266(7) Uani 1 1 d . . . . .
C20 C 0.6372(2) 0.7081(3) 0.18038(19) 0.0266(7) Uani 1 1 d . . . . .
C21 C 0.7617(2) 0.6028(3) 0.1785(2) 0.0355(8) Uani 1 1 d . . . . .
H21A H 0.8237 0.6178 0.2094 0.043 Uiso 1 1 calc R . . . .
H21B H 0.7633 0.5542 0.1291 0.043 Uiso 1 1 calc R . . . .
C22 C 0.70815(19) 0.5336(3) 0.2308(2) 0.0295(7) Uani 1 1 d . . . . .
H22A H 0.6949 0.4468 0.2116 0.035 Uiso 1 1 calc R . . . .
H22B H 0.7407 0.5320 0.2885 0.035 Uiso 1 1 calc R . . . .
N1 N 0.56459(15) 0.6540(2) 0.36257(16) 0.0243(5) Uani 1 1 d . . . . .
N2 N 0.52231(15) 0.4428(2) 0.30414(15) 0.0208(5) Uani 1 1 d . . . . .
N3 N 0.45808(15) 0.4871(2) 0.15904(15) 0.0217(5) Uani 1 1 d . . . . .
N4 N 0.38918(15) 0.6476(2) 0.25917(15) 0.0231(5) Uani 1 1 d . . . . .
N5 N 0.49776(16) 0.7549(2) 0.19459(15) 0.0236(5) Uani 1 1 d . . . . .
N6 N 0.62605(16) 0.6083(2) 0.21956(16) 0.0238(5) Uani 1 1 d . . . . .
O1 O 0.61755(15) 0.5891(2) 0.49141(14) 0.0337(5) Uani 1 1 d . . . . .
O2 O 0.41420(14) 0.29050(19) 0.12284(13) 0.0268(5) Uani 1 1 d . . . . .
O3 O 0.27742(14) 0.7864(2) 0.22165(15) 0.0334(5) Uani 1 1 d . . . . .
O4 O 0.71392(14) 0.7219(2) 0.15718(15) 0.0346(6) Uani 1 1 d . . . . .
O5 O 0.69554(15) 0.3480(2) 0.07494(15) 0.0377(6) Uani 1 1 d . . . . .
O6 O 0.69956(17) 0.1294(2) 0.07160(17) 0.0464(7) Uani 1 1 d . . . . .
O7 O 0.62720(16) 0.2312(2) 0.16116(15) 0.0422(6) Uani 1 1 d . . . . .
O8 O 0.56489(15) 0.2348(2) 0.02166(16) 0.0423(6) Uani 1 1 d . . . . .
O9A O 0.3707(8) 0.8175(6) 0.4107(8) 0.0304(19) Uani 0.55(2) 1 d D U P A 1
O10A O 0.2587(4) 0.9645(9) 0.3641(5) 0.0375(18) Uani 0.55(2) 1 d D U P A 1
O11A O 0.4083(6) 1.0103(12) 0.3654(8) 0.061(3) Uani 0.55(2) 1 d D U P A 1
O12A O 0.3568(10) 0.9925(8) 0.4895(3) 0.057(3) Uani 0.55(2) 1 d D U P A 1
O9B O 0.3453(10) 0.8188(7) 0.4187(10) 0.036(3) Uani 0.45(2) 1 d D U P A 2
O10B O 0.2685(7) 1.0110(17) 0.3840(9) 0.065(4) Uani 0.45(2) 1 d D U P A 2
O11B O 0.3989(7) 0.9706(10) 0.3417(6) 0.037(2) Uani 0.45(2) 1 d D U P A 2
O12B O 0.4111(11) 1.0076(7) 0.4774(5) 0.054(3) Uani 0.45(2) 1 d D U P A 2

loop_
_atom_site_aniso_label
_atom_site_aniso_U_11
_atom_site_aniso_U_22
_atom_site_aniso_U_33
_atom_site_aniso_U_23
_atom_site_aniso_U_13
_atom_site_aniso_U_12
Fe1 0.0212(2) 0.0165(2) 0.0226(2) 0.00141(16) 0.00524(17) -0.00074(16)
Cl1 0.0279(4) 0.0266(4) 0.0281(4) 0.0041(3) 0.0071(3) 0.0001(3)
Cl2 0.0458(5) 0.0244(4) 0.0259(4) 0.0016(3) -0.0035(4) 0.0032(3)
C1 0.0298(16) 0.0269(16) 0.039(2) -0.0121(14) 0.0037(15) -0.0048(13)
C2 0.0355(18) 0.0372(19) 0.038(2) -0.0162(16) 0.0138(16) -0.0093(15)
C3 0.0234(14) 0.0297(16) 0.0237(16) -0.0031(13) 0.0045(13) -0.0017(12)
C4 0.0232(14) 0.0277(15) 0.0231(16) 0.0009(12) 0.0073(13) -0.0006(12)
C5 0.0304(16) 0.0346(18) 0.0226(17) 0.0058(14) 0.0031(14) -0.0010(14)
C6 0.0318(16) 0.0263(16) 0.0306(18) 0.0092(13) 0.0096(14) 0.0033(13)
C7 0.0228(14) 0.0233(15) 0.0317(18) 0.0034(13) 0.0087(13) 0.0026(12)
C8 0.0198(13) 0.0207(14) 0.0232(16) 0.0019(11) 0.0075(12) 0.0012(11)
C9 0.0198(13) 0.0223(14) 0.0213(15) -0.0009(12) 0.0068(12) 0.0007(11)
C10 0.0327(17) 0.0381(18) 0.0198(17) -0.0035(14) 0.0007(13) 0.0045(14)
C11 0.0285(15) 0.0338(17) 0.0208(16) 0.0055(13) 0.0064(13) 0.0014(13)
C12 0.0247(15) 0.0281(16) 0.0335(18) -0.0049(14) 0.0104(14) -0.0047(13)
C13 0.0232(15) 0.0362(18) 0.042(2) -0.0128(16) 0.0086(15) -0.0019(14)
C14 0.0257(15) 0.0228(15) 0.0285(17) -0.0057(13) 0.0043(13) 0.0012(12)
C15 0.0328(16) 0.0220(15) 0.0268(17) 0.0005(12) 0.0066(14) 0.0022(13)
C16 0.047(2) 0.0231(16) 0.039(2) 0.0017(15) 0.0104(17) 0.0102(15)
C17 0.061(2) 0.0167(15) 0.034(2) 0.0047(14) 0.0091(18) 0.0010(15)
C18 0.053(2) 0.0235(16) 0.0284(18) 0.0004(13) 0.0114(16) -0.0099(15)
C19 0.0324(16) 0.0252(15) 0.0218(16) -0.0015(12) 0.0053(13) -0.0064(13)
C20 0.0271(15) 0.0272(16) 0.0273(17) -0.0042(13) 0.0097(13) -0.0093(13)
C21 0.0246(16) 0.0402(19) 0.043(2) -0.0094(16) 0.0104(15) -0.0031(14)
C22 0.0232(15) 0.0334(17) 0.0313(18) -0.0048(14) 0.0049(14) 0.0016(13)
N1 0.0211(12) 0.0237(13) 0.0286(15) -0.0047(11) 0.0066(11) -0.0018(10)
N2 0.0200(11) 0.0209(12) 0.0217(13) 0.0015(10) 0.0052(10) -0.0011(10)
N3 0.0195(12) 0.0235(12) 0.0220(14) 0.0053(10) 0.0047(10) 0.0028(10)
N4 0.0237(12) 0.0214(12) 0.0244(14) -0.0031(10) 0.0058(11) -0.0036(10)
N5 0.0297(13) 0.0164(11) 0.0244(14) -0.0004(10) 0.0060(11) -0.0019(10)
N6 0.0241(12) 0.0236(13) 0.0247(14) -0.0007(10) 0.0078(11) -0.0013(10)
O1 0.0384(13) 0.0371(13) 0.0227(12) -0.0065(10) 0.0014(10) -0.0048(10)
O2 0.0309(11) 0.0244(11) 0.0245(12) -0.0045(9) 0.0049(9) -0.0023(9)
O3 0.0263(11) 0.0303(12) 0.0428(15) -0.0036(11) 0.0060(11) 0.0068(9)
O4 0.0286(11) 0.0391(13) 0.0403(14) -0.0028(11) 0.0164(11) -0.0106(10)
O5 0.0405(13) 0.0318(13) 0.0409(15) 0.0019(11) 0.0094(12) -0.0096(10)
O6 0.0512(15) 0.0332(13) 0.0622(19) 0.0098(12) 0.0284(15) 0.0142(12)
O7 0.0503(15) 0.0504(15) 0.0294(14) 0.0065(12) 0.0162(12) 0.0014(12)
O8 0.0338(12) 0.0506(16) 0.0374(15) -0.0010(12) -0.0024(11) -0.0065(11)
O9A 0.045(5) 0.019(3) 0.030(3) 0.004(2) 0.015(3) -0.003(2)
O10A 0.036(3) 0.043(4) 0.036(4) 0.004(3) 0.013(2) 0.015(2)
O11A 0.033(3) 0.039(5) 0.099(7) 0.038(4) -0.010(4) -0.024(3)
O12A 0.087(7) 0.041(4) 0.029(3) -0.011(2) -0.013(3) 0.023(4)
O9B 0.048(7) 0.028(4) 0.029(5) 0.006(3) 0.006(4) -0.016(3)
O10B 0.060(5) 0.081(9) 0.066(7) 0.029(6) 0.042(5) 0.044(5)
O11B 0.032(4) 0.020(4) 0.057(5) 0.003(3) 0.009(4) -0.013(3)
O12B 0.078(8) 0.036(3) 0.037(4) -0.003(3) -0.009(4) -0.014(4)

loop_
_atom_type_symbol
_atom_type_description
_atom_type_scat_dispersion_real
_atom_type_scat_dispersion_imag
_atom_type_scat_source
C C 0.0033 0.0016 'International Tables Vol C Tables 4.2.6.8 and 6.1.1.4'
H H 0.0000 0.0000 'International Tables Vol C Tables 4.2.6.8 and 6.1.1.4'
N N 0.0061 0.0033 'International Tables Vol C Tables 4.2.6.8 and 6.1.1.4'
O O 0.0106 0.0060 'International Tables Vol C Tables 4.2.6.8 and 6.1.1.4'
Cl Cl 0.1484 0.1585 'International Tables Vol C Tables 4.2.6.8 and 6.1.1.4'
Fe Fe 0.3463 0.8444 'International Tables Vol C Tables 4.2.6.8 and 6.1.1.4'

loop_
_geom_angle_atom_site_label_1
_geom_angle_atom_site_label_2
_geom_angle_atom_site_label_3
_geom_angle
N2 Fe1 N1 79.89(11)
N2 Fe1 N3 79.40(10)
N2 Fe1 N4 100.58(10)
N2 Fe1 N5 179.14(11)
N2 Fe1 N6 100.04(10)
N3 Fe1 N1 159.25(10)
N4 Fe1 N1 92.65(10)
N4 Fe1 N3 89.96(10)
N5 Fe1 N1 100.93(11)
N5 Fe1 N3 99.78(10)
N5 Fe1 N4 79.66(10)
N5 Fe1 N6 79.71(10)
N6 Fe1 N1 91.73(10)
N6 Fe1 N3 93.04(10)
N6 Fe1 N4 159.36(10)
O6 Cl1 O5 109.23(14)
O7 Cl1 O5 109.61(15)
O7 Cl1 O6 109.66(15)
O8 Cl1 O5 109.58(15)
O8 Cl1 O6 109.49(17)
O8 Cl1 O7 109.26(15)
O9A Cl2 O10A 107.2(5)
O9A Cl2 O12A 107.5(5)
O10A Cl2 O12A 105.7(4)
O11A Cl2 O9A 109.7(5)
O11A Cl2 O10A 110.7(5)
O11A Cl2 O12A 115.6(4)
O9B Cl2 O11B 108.7(6)
O9B Cl2 O12B 110.7(7)
O10B Cl2 O9B 114.1(7)
O10B Cl2 O11B 107.2(6)
O10B Cl2 O12B 112.4(5)
O12B Cl2 O11B 103.0(5)
N1 C1 C2 103.6(3)
O1 C2 C1 105.0(3)
N1 C3 C4 117.8(3)
N1 C3 O1 119.8(3)
O1 C3 C4 122.4(3)
C5 C4 C3 130.1(3)
N2 C4 C3 108.6(3)
N2 C4 C5 121.3(3)
C4 C5 C6 118.7(3)
C7 C6 C5 120.0(3)
C8 C7 C6 118.6(3)
C7 C8 C9 130.8(3)
N2 C8 C7 121.4(3)
N2 C8 C9 107.8(2)
N3 C9 C8 118.0(3)
N3 C9 O2 118.3(3)
O2 C9 C8 123.7(3)
O2 C10 C11 104.3(2)
N3 C11 C10 103.6(2)
N4 C12 C13 102.8(2)
O3 C13 C12 105.3(2)
N4 C14 C15 117.9(3)
N4 C14 O3 119.1(3)
O3 C14 C15 123.0(3)
C16 C15 C14 130.5(3)
N5 C15 C14 107.8(3)
N5 C15 C16 121.7(3)
C15 C16 C17 118.2(3)
C16 C17 C18 120.5(3)
C19 C18 C17 118.4(3)
C18 C19 C20 130.8(3)
N5 C19 C18 121.2(3)
N5 C19 C20 108.1(3)
N6 C20 C19 118.0(3)
N6 C20 O4 118.4(3)
O4 C20 C19 123.6(3)
O4 C21 C22 104.8(2)
N6 C22 C21 102.8(3)
C1 N1 Fe1 138.9(2)
C3 N1 Fe1 114.1(2)
C3 N1 C1 107.0(3)
C4 N2 Fe1 119.6(2)
C4 N2 C8 120.0(3)
C8 N2 Fe1 120.4(2)
C9 N3 Fe1 114.3(2)
C9 N3 C11 108.0(3)
C11 N3 Fe1 137.4(2)
C12 N4 Fe1 137.6(2)
C14 N4 Fe1 114.47(19)
C14 N4 C12 107.9(2)
C15 N5 Fe1 120.1(2)
C15 N5 C19 120.0(3)
C19 N5 Fe1 119.9(2)
C20 N6 Fe1 114.3(2)
C20 N6 C22 107.7(2)
C22 N6 Fe1 137.9(2)
C3 O1 C2 104.5(3)
C9 O2 C10 105.8(2)
C14 O3 C13 104.8(2)
C20 O4 C21 104.9(2)

loop_
_geom_bond_atom_site_label_1
_geom_bond_atom_site_label_2
_geom_bond_distance
Fe1 N1 1.983(3)
Fe1 N2 1.898(2)
Fe1 N3 1.974(3)
Fe1 N4 1.971(2)
Fe1 N5 1.899(2)
Fe1 N6 1.971(2)
Cl1 O5 1.437(2)
Cl1 O6 1.435(2)
Cl1 O7 1.435(2)
Cl1 O8 1.430(3)
Cl2 O9A 1.440(6)
Cl2 O10A 1.457(6)
Cl2 O11A 1.397(6)
Cl2 O12A 1.460(5)
Cl2 O9B 1.419(7)
Cl2 O10B 1.413(7)
Cl2 O11B 1.470(6)
Cl2 O12B 1.466(7)
C1 C2 1.523(5)
C1 N1 1.476(4)
C2 O1 1.485(4)
C3 C4 1.460(4)
C3 N1 1.282(4)
C3 O1 1.326(4)
C4 C5 1.379(4)
C4 N2 1.349(4)
C5 C6 1.390(4)
C6 C7 1.387(4)
C7 C8 1.378(4)
C8 C9 1.449(4)
C8 N2 1.353(4)
C9 N3 1.290(4)
C9 O2 1.332(3)
C10 C11 1.543(4)
C10 O2 1.473(4)
C11 N3 1.462(4)
C12 C13 1.534(4)
C12 N4 1.475(4)
C13 O3 1.474(4)
C14 C15 1.464(4)
C14 N4 1.277(4)
C14 O3 1.334(3)
C15 C16 1.382(4)
C15 N5 1.346(4)
C16 C17 1.383(5)
C17 C18 1.390(5)
C18 C19 1.382(4)
C19 C20 1.451(4)
C19 N5 1.353(4)
C20 N6 1.289(4)
C20 O4 1.335(3)
C21 C22 1.533(4)
C21 O4 1.474(4)
C22 N6 1.470(4)
